data_8102643
loop_
_publ_author_name
'Ying Yin Jiang'
'Jin Yang'

_publ_section_title
;
 Crystal structure of
 diaqua-[4,4'-(m-xylylene-bis(imino))dibenzoato]disilver(I),
 Ag2(H2O)2(C22H18N2O4)
;
_journal_issue 1
_journal_name_full 'Zeitschrift f\"ur Kristallographie - New Crystal Structures'
_journal_page_first 205
_journal_volume 225
_journal_year 2010
_chemical_formula_moiety 'C11 H11 Ag N O3'
_chemical_formula_sum 'C11 H11 Ag N O3'
_chemical_formula_weight 313.08
_chemical_melting_point ?
_chemical_name_common
;
  Silver(I)-4,4'-(m-xylylenebis(imino))dibenzoate
;
_chemical_name_systematic
;
  Silver(I)-4,4'-(m-xylylenebis(imino))dibenzoate
;
_space_group_IT_number 15
_symmetry_cell_setting monoclinic
_symmetry_space_group_name_Hall '-C 2yc'
_symmetry_space_group_name_H-M 'C 1 2/c 1'
_atom_sites_solution_hydrogens geom
_atom_sites_solution_primary direct
_atom_sites_solution_secondary difmap
_audit_creation_method SHELXL-97
_cell_angle_alpha 90.00
_cell_angle_beta 93.161(5)
_cell_angle_gamma 90.00
_cell_formula_units_Z 8
_cell_length_a 23.4754(17)
_cell_length_b 7.2526(3)
_cell_length_c 13.3800(7)
_cell_measurement_reflns_used 1106
_cell_measurement_temperature 293(2)
_cell_measurement_theta_max 29.21
_cell_measurement_theta_min 3.11
_cell_volume 2274.6(2)
_computing_cell_refinement CrysAlis
_computing_data_collection 'CrysAlis [4]'
_computing_data_reduction CrysAlis
_computing_structure_refinement 'SHELXL-97 [6]'
_computing_structure_solution 'SHELXS-97 [5]'
_diffrn_ambient_temperature 293(2)
_diffrn_detector_area_resol_mean 10.0
_diffrn_measured_fraction_theta_full 0.993
_diffrn_measured_fraction_theta_max 0.859
_diffrn_measurement_device_type 'Oxford Diffraction Gemini R Ultra'
_diffrn_measurement_method '\w scan'
_diffrn_radiation_monochromator graphite
_diffrn_radiation_source 'fine-focus sealed tube'
_diffrn_radiation_type MoK\a
_diffrn_radiation_wavelength 0.71073
_diffrn_reflns_av_R_equivalents 0.0554
_diffrn_reflns_av_sigmaI/netI 0.1422
_diffrn_reflns_limit_h_max 30
_diffrn_reflns_limit_h_min -31
_diffrn_reflns_limit_k_max 9
_diffrn_reflns_limit_k_min -7
_diffrn_reflns_limit_l_max 10
_diffrn_reflns_limit_l_min -16
_diffrn_reflns_number 5643
_diffrn_reflns_theta_full 25.00
_diffrn_reflns_theta_max 29.21
_diffrn_reflns_theta_min 3.11
_exptl_absorpt_coefficient_mu 1.762
_exptl_absorpt_correction_T_max 0.821
_exptl_absorpt_correction_T_min 0.740
_exptl_absorpt_correction_type empirical
_exptl_absorpt_process_details
;
Oxford Diffraction: CrysAlis [4].
;
_exptl_crystal_colour colorless
_exptl_crystal_density_diffrn 1.828
_exptl_crystal_density_method 'not measured'
_exptl_crystal_description block
_exptl_crystal_F_000 1240
_exptl_crystal_size_max 0.17
_exptl_crystal_size_mid 0.14
_exptl_crystal_size_min 0.11
_refine_diff_density_max 0.483
_refine_diff_density_min -0.425
_refine_diff_density_rms 0.084
_refine_ls_extinction_method none
_refine_ls_goodness_of_fit_ref 0.859
_refine_ls_hydrogen_treatment mixed
_refine_ls_matrix_type full
_refine_ls_number_parameters 158
_refine_ls_number_reflns 2645
_refine_ls_number_restraints 205
_refine_ls_restrained_S_all 0.853
_refine_ls_R_factor_all 0.1301
_refine_ls_R_factor_gt 0.0382
_refine_ls_shift/su_max 0.001
_refine_ls_shift/su_mean 0.000
_refine_ls_structure_factor_coef Fsqd
_refine_ls_weighting_details 'calc w=1/[\s^2^(Fo^2^)+(0.0100P)^2^+0.0000P] where P=(Fo^2^+2Fc^2^)/3'
_refine_ls_weighting_scheme calc
_refine_ls_wR_factor_gt 0.0486
_refine_ls_wR_factor_ref 0.0547
_reflns_number_gt 1106
_reflns_number_total 2645
_reflns_threshold_expression >2sigma(I)
_cod_data_source_file 1267-2888.cff
_cod_data_source_block c2c
_cod_depositor_comments
;
The following automatic conversions were performed:
'_symmetry_cell_setting' value 'Monoclinic' changed to 'monoclinic'
according to '/home/saulius/struct/CIF-dictionaries/cif_core.dic'
dictionary named 'cif_core.dic' version 2.4.1 from 2010-06-29.

Automatic conversion script
Id: cif_fix_enum 1555 2011-01-17 13:19:09Z saulius 

The following automatic conversions were performed:

'_chemical_melting_point' value 'not measured' was changed to '?' -
the value is undefined or not given.

Automatic conversion script
Id: cif_fix_values 1569 2011-02-09 13:29:24Z adriana 
;
_cod_original_sg_symbol_Hall '-C 2yc '
_cod_original_sg_symbol_H-M C2/c
_cod_database_code 8102643

loop_
_symmetry_equiv_pos_as_xyz
'x, y, z'
'-x, y, -z+1/2'
'x+1/2, y+1/2, z'
'-x+1/2, y+1/2, -z+1/2'
'-x, -y, -z'
'x, -y, z-1/2'
'-x+1/2, -y+1/2, -z'
'x+1/2, -y+1/2, z-1/2'

loop_
_atom_site_label
_atom_site_type_symbol
_atom_site_fract_x
_atom_site_fract_y
_atom_site_fract_z
_atom_site_U_iso_or_equiv
_atom_site_adp_type
_atom_site_occupancy
_atom_site_symmetry_multiplicity
_atom_site_calc_flag
_atom_site_refinement_flags
_atom_site_disorder_assembly
_atom_site_disorder_group
C1 C 0.3807(2) -0.4793(5) 0.0698(3) 0.0551(11) Uani 1 1 d U . .
H1 H 0.3904 -0.4665 0.1377 0.066 Uiso 1 1 calc R . .
C2 C 0.4006(2) -0.6337(5) 0.0183(3) 0.0572(11) Uani 1 1 d U . .
H2 H 0.4238 -0.7202 0.0518 0.069 Uiso 1 1 calc R . .
C3 C 0.38534(19) -0.6565(6) -0.0827(3) 0.0485(11) Uani 1 1 d U . .
C4 C 0.35082(19) -0.5245(5) -0.1297(3) 0.0499(11) Uani 1 1 d U . .
H4 H 0.3397 -0.5375 -0.1971 0.060 Uiso 1 1 calc R . .
C5 C 0.33301(18) -0.3750(5) -0.0777(3) 0.0492(11) Uani 1 1 d U . .
H5 H 0.3101 -0.2881 -0.1115 0.059 Uiso 1 1 calc R . .
C6 C 0.34730(18) -0.3469(5) 0.0219(3) 0.0412(10) Uani 1 1 d U . .
C7 C 0.32759(17) -0.1838(6) 0.0777(3) 0.0447(10) Uani 1 1 d U . .
C8 C 0.4436(2) -0.9405(6) -0.0956(3) 0.0627(12) Uani 1 1 d U . .
H8A H 0.4219 -1.0258 -0.0566 0.075 Uiso 1 1 calc R . .
H8B H 0.4724 -0.8835 -0.0510 0.075 Uiso 1 1 calc R . .
C9 C 0.4720(2) -1.0448(6) -0.1766(3) 0.0561(12) Uani 1 1 d U . .
C10 C 0.4723(2) -1.2360(5) -0.1779(4) 0.0606(13) Uani 1 1 d U . .
H10 H 0.4537 -1.3016 -0.1298 0.073 Uiso 1 1 calc R . .
C11 C 0.5000 -1.3282(9) -0.2500 0.0627(16) Uani 1 2 d SU . .
H11 H 0.5000 -1.4564 -0.2500 0.075 Uiso 1 2 calc SR . .
C12 C 0.5000 -0.9540(8) -0.2500 0.0588(16) Uani 1 2 d SU . .
H12 H 0.5000 -0.8258 -0.2500 0.071 Uiso 1 2 calc SR . .
H1A H 0.272(2) 0.524(7) 0.190(4) 0.12(2) Uiso 1 1 d . . .
H1B H 0.2161(18) 0.487(6) 0.113(3) 0.12(2) Uiso 1 1 d D . .
N1 N 0.40582(18) -0.8001(6) -0.1380(3) 0.0606(12) Uani 1 1 d . . .
O1 O 0.32698(13) -0.1881(4) 0.1701(2) 0.0676(9) Uani 1 1 d . . .
O2 O 0.31032(13) -0.0467(3) 0.0253(2) 0.0575(9) Uani 1 1 d . . .
O1W O 0.24407(19) 0.4249(5) 0.1655(3) 0.0762(11) Uani 1 1 d D . .
Ag1 Ag 0.280238(19) 0.18454(4) 0.10193(3) 0.06252(15) Uani 1 1 d . . .
H1N H 0.3882(17) -0.815(6) -0.194(3) 0.047(14) Uiso 1 1 d . . .

loop_
_atom_site_aniso_label
_atom_site_aniso_U_11
_atom_site_aniso_U_22
_atom_site_aniso_U_33
_atom_site_aniso_U_23
_atom_site_aniso_U_13
_atom_site_aniso_U_12
C1 0.071(3) 0.063(2) 0.032(2) 0.000(2) 0.008(2) 0.013(2)
C2 0.067(3) 0.062(2) 0.042(2) 0.004(2) 0.004(2) 0.018(2)
C3 0.054(3) 0.053(2) 0.039(2) -0.002(2) 0.004(2) 0.005(2)
C4 0.059(3) 0.053(2) 0.037(2) -0.0033(19) -0.001(2) 0.010(2)
C5 0.055(3) 0.052(2) 0.041(2) 0.0041(19) 0.003(2) 0.010(2)
C6 0.050(2) 0.047(2) 0.028(2) 0.0072(19) 0.010(2) 0.007(2)
C7 0.054(3) 0.048(2) 0.034(2) 0.004(2) 0.013(2) 0.007(2)
C8 0.070(3) 0.060(2) 0.060(3) 0.007(2) 0.016(2) 0.020(2)
C9 0.064(3) 0.050(2) 0.056(3) 0.003(2) 0.022(2) 0.007(2)
C10 0.063(3) 0.052(2) 0.068(3) 0.012(2) 0.019(2) 0.000(2)
C11 0.076(4) 0.043(3) 0.070(4) 0.000 0.012(3) 0.000
C12 0.078(4) 0.033(3) 0.068(4) 0.000 0.024(3) 0.000
N1 0.066(3) 0.064(3) 0.051(3) -0.011(3) -0.002(3) 0.027(3)
O1 0.100(3) 0.0708(18) 0.0326(18) 0.0046(18) 0.0124(18) 0.035(2)
O2 0.098(3) 0.0418(16) 0.0338(19) 0.0021(14) 0.0130(18) 0.0141(18)
O1W 0.102(3) 0.059(2) 0.067(3) -0.0070(18) 0.003(2) 0.005(2)
Ag1 0.1015(3) 0.04775(19) 0.0390(2) 0.0019(2) 0.00995(18) 0.0197(3)

loop_
_atom_type_symbol
_atom_type_description
_atom_type_scat_dispersion_real
_atom_type_scat_dispersion_imag
_atom_type_scat_source
C C 0.0033 0.0016 'International Tables Vol C Tables 4.2.6.8 and 6.1.1.4'
H H 0.0000 0.0000 'International Tables Vol C Tables 4.2.6.8 and 6.1.1.4'
N N 0.0061 0.0033 'International Tables Vol C Tables 4.2.6.8 and 6.1.1.4'
O O 0.0106 0.0060 'International Tables Vol C Tables 4.2.6.8 and 6.1.1.4'
Ag Ag -0.8971 1.1015 'International Tables Vol C Tables 4.2.6.8 and 6.1.1.4'

loop_
_geom_angle_atom_site_label_1
_geom_angle_atom_site_label_2
_geom_angle_atom_site_label_3
_geom_angle
_geom_angle_site_symmetry_1
_geom_angle_site_symmetry_3
_geom_angle_publ_flag
C6 C1 C2 121.5(4) . . ?
C6 C1 H1 119.2 . . ?
C2 C1 H1 119.2 . . ?
C3 C2 C1 119.8(4) . . ?
C3 C2 H2 120.1 . . ?
C1 C2 H2 120.1 . . ?
N1 C3 C4 119.4(4) . . ?
N1 C3 C2 122.2(4) . . ?
C4 C3 C2 118.3(4) . . ?
C5 C4 C3 120.4(4) . . ?
C5 C4 H4 119.8 . . ?
C3 C4 H4 119.8 . . ?
C4 C5 C6 123.2(4) . . ?
C4 C5 H5 118.4 . . ?
C6 C5 H5 118.4 . . ?
C5 C6 C1 116.8(4) . . ?
C5 C6 C7 122.7(4) . . ?
C1 C6 C7 120.5(4) . . ?
O1 C7 O2 123.4(4) . . ?
O1 C7 C6 120.2(4) . . ?
O2 C7 C6 116.4(4) . . ?
N1 C8 C9 110.9(4) . . ?
N1 C8 H8A 109.5 . . ?
C9 C8 H8A 109.5 . . ?
N1 C8 H8B 109.5 . . ?
C9 C8 H8B 109.5 . . ?
H8A C8 H8B 108.0 . . ?
C12 C9 C10 117.7(4) . . ?
C12 C9 C8 121.4(4) . . ?
C10 C9 C8 120.9(4) . . ?
C11 C10 C9 120.1(5) . . ?
C11 C10 H10 120.0 . . ?
C9 C10 H10 120.0 . . ?
C10 C11 C10 121.4(6) . 2_654 ?
C10 C11 H11 119.3 . . ?
C10 C11 H11 119.3 2_654 . ?
C9 C12 C9 123.0(6) . 2_654 ?
C9 C12 H12 118.5 . . ?
C9 C12 H12 118.5 2_654 . ?
C3 N1 C8 123.1(4) . . ?
C3 N1 H1N 114(3) . . ?
C8 N1 H1N 121(3) . . ?
C7 O2 Ag1 117.4(3) . . ?
Ag1 O1W H1A 116(3) . . ?
Ag1 O1W H1B 110(3) . . ?
H1A O1W H1B 106(4) . . ?
O2 Ag1 O1W 173.86(14) . . ?
O2 Ag1 Ag1 88.03(8) . 7 ?
O1W Ag1 Ag1 85.93(11) . 7 ?

loop_
_geom_bond_atom_site_label_1
_geom_bond_atom_site_label_2
_geom_bond_distance
_geom_bond_site_symmetry_2
_geom_bond_publ_flag
C1 C6 1.375(5) . ?
C1 C2 1.408(5) . ?
C1 H1 0.9300 . ?
C2 C3 1.388(5) . ?
C2 H2 0.9300 . ?
C3 N1 1.379(5) . ?
C3 C4 1.383(5) . ?
C4 C5 1.366(5) . ?
C4 H4 0.9300 . ?
C5 C6 1.371(5) . ?
C5 H5 0.9300 . ?
C6 C7 1.486(5) . ?
C7 O1 1.238(4) . ?
C7 O2 1.270(4) . ?
C8 N1 1.446(5) . ?
C8 C9 1.508(5) . ?
C8 H8A 0.9700 . ?
C8 H8B 0.9700 . ?
C9 C12 1.378(5) . ?
C9 C10 1.387(5) . ?
C10 C11 1.366(5) . ?
C10 H10 0.9300 . ?
C11 C10 1.366(5) 2_654 ?
C11 H11 0.9300 . ?
C12 C9 1.378(5) 2_654 ?
C12 H12 0.9300 . ?
N1 H1N 0.84(4) . ?
O2 Ag1 2.108(2) . ?
O1W Ag1 2.136(3) . ?
O1W H1A 1.02(5) . ?
O1W H1B 1.040(19) . ?
Ag1 Ag1 3.1512(7) 7 ?

loop_
_geom_torsion_atom_site_label_1
_geom_torsion_atom_site_label_2
_geom_torsion_atom_site_label_3
_geom_torsion_atom_site_label_4
_geom_torsion
_geom_torsion_site_symmetry_1
_geom_torsion_site_symmetry_2
_geom_torsion_site_symmetry_3
_geom_torsion_site_symmetry_4
_geom_torsion_publ_flag
C6 C1 C2 C3 -1.4(7) . . . . ?
C1 C2 C3 N1 176.7(4) . . . . ?
C1 C2 C3 C4 0.1(6) . . . . ?
N1 C3 C4 C5 -175.9(4) . . . . ?
C2 C3 C4 C5 0.8(7) . . . . ?
C3 C4 C5 C6 -0.5(7) . . . . ?
C4 C5 C6 C1 -0.7(6) . . . . ?
C4 C5 C6 C7 -179.9(4) . . . . ?
C2 C1 C6 C5 1.7(6) . . . . ?
C2 C1 C6 C7 -179.1(4) . . . . ?
C5 C6 C7 O1 159.1(4) . . . . ?
C1 C6 C7 O1 -20.0(6) . . . . ?
C5 C6 C7 O2 -18.8(6) . . . . ?
C1 C6 C7 O2 162.1(4) . . . . ?
N1 C8 C9 C12 51.5(6) . . . . ?
N1 C8 C9 C10 -130.4(5) . . . . ?
C12 C9 C10 C11 0.4(6) . . . . ?
C8 C9 C10 C11 -177.8(4) . . . . ?
C9 C10 C11 C10 -0.2(3) . . . 2_654 ?
C10 C9 C12 C9 -0.2(3) . . . 2_654 ?
C8 C9 C12 C9 178.0(5) . . . 2_654 ?
C4 C3 N1 C8 178.0(4) . . . . ?
C2 C3 N1 C8 1.4(7) . . . . ?
C9 C8 N1 C3 -163.6(4) . . . . ?
O1 C7 O2 Ag1 0.7(6) . . . . ?
C6 C7 O2 Ag1 178.6(3) . . . . ?
C7 O2 Ag1 O1W -151.8(12) . . . . ?
C7 O2 Ag1 Ag1 -162.0(3) . . . 7 ?
